data_4083022
loop_
_publ_author_name
'Rit, Arnab'
'Spaniol, Thomas P.'
'Maron, Laurent'
'Okuda, Jun'

_publ_section_title
;
 Mixed Alkyl Hydrido Complexes of Zinc: Synthesis, Structure, and
 Reactivity
;
_journal_issue 8
_journal_name_full Organometallics
_journal_page_first 2039
_journal_paper_doi 10.1021/om500190c
_journal_volume 33
_journal_year 2014
_chemical_formula_moiety 'C30 H72 N8 Zn4'
_chemical_formula_sum 'C30 H72 N8 Zn4'
_chemical_formula_weight 806.44
_chemical_name_systematic
;
 ?
;
_space_group_IT_number 14
_symmetry_cell_setting monoclinic
_symmetry_space_group_name_Hall '-P 2ybc'
_symmetry_space_group_name_H-M 'P 1 21/c 1'
_atom_sites_solution_hydrogens geom
_atom_sites_solution_primary direct
_atom_sites_solution_secondary difmap
_audit_creation_method SHELXL-97
_cell_angle_alpha 90.00
_cell_angle_beta 94.152(3)
_cell_angle_gamma 90.00
_cell_formula_units_Z 2
_cell_length_a 12.9266(15)
_cell_length_b 8.8077(10)
_cell_length_c 16.9629(19)
_cell_measurement_reflns_used 1701
_cell_measurement_temperature 100(2)
_cell_measurement_theta_max 17.64
_cell_measurement_theta_min 2.41
_cell_volume 1926.2(4)
_computing_cell_refinement 'Bruker SMART (2001)'
_computing_data_collection 'Bruker SMART (2001)'
_computing_data_reduction 'Bruker SAINT+ (1999)'
_computing_molecular_graphics 'ORTEP-III (Farrugia, 1999)'
_computing_structure_refinement 'SHELXL-97 (Sheldrick, 1997)'
_computing_structure_solution 'SHELXS-87 (sheldrick, 1987)'
_diffrn_ambient_temperature 100(2)
_diffrn_measured_fraction_theta_full 0.996
_diffrn_measured_fraction_theta_max 0.996
_diffrn_measurement_device_type 'APEX Area Detector'
_diffrn_measurement_method 'omega scans'
_diffrn_radiation_monochromator 'multilayer optics'
_diffrn_radiation_source 'INCOATEC microsource'
_diffrn_radiation_type MoK\a
_diffrn_radiation_wavelength 0.71073
_diffrn_reflns_av_R_equivalents 0.0843
_diffrn_reflns_av_sigmaI/netI 0.0606
_diffrn_reflns_limit_h_max 16
_diffrn_reflns_limit_h_min -16
_diffrn_reflns_limit_k_max 11
_diffrn_reflns_limit_k_min -11
_diffrn_reflns_limit_l_max 21
_diffrn_reflns_limit_l_min -21
_diffrn_reflns_number 22792
_diffrn_reflns_theta_full 26.53
_diffrn_reflns_theta_max 26.53
_diffrn_reflns_theta_min 1.58
_exptl_absorpt_coefficient_mu 2.491
_exptl_absorpt_correction_T_max 0.8856
_exptl_absorpt_correction_T_min 0.4593
_exptl_absorpt_correction_type multi-scan
_exptl_absorpt_process_details 'SADABS Bruker'
_exptl_crystal_colour colourless
_exptl_crystal_density_diffrn 1.390
_exptl_crystal_density_method 'not measured'
_exptl_crystal_description needle
_exptl_crystal_F_000 856
_exptl_crystal_size_max 0.37
_exptl_crystal_size_mid 0.12
_exptl_crystal_size_min 0.05
_refine_diff_density_max 1.322
_refine_diff_density_min -0.552
_refine_diff_density_rms 0.101
_refine_ls_extinction_method none
_refine_ls_goodness_of_fit_ref 1.031
_refine_ls_hydrogen_treatment mixed
_refine_ls_matrix_type full
_refine_ls_number_parameters 199
_refine_ls_number_reflns 3976
_refine_ls_number_restraints 1
_refine_ls_restrained_S_all 1.034
_refine_ls_R_factor_all 0.1045
_refine_ls_R_factor_gt 0.0618
_refine_ls_shift/su_max 0.000
_refine_ls_shift/su_mean 0.000
_refine_ls_structure_factor_coef Fsqd
_refine_ls_weighting_details 'calc w=1/[\s^2^(Fo^2^)+(0.0697P)^2^+4.0585P] where P=(Fo^2^+2Fc^2^)/3'
_refine_ls_weighting_scheme calc
_refine_ls_wR_factor_gt 0.1450
_refine_ls_wR_factor_ref 0.1710
_reflns_number_gt 2504
_reflns_number_total 3976
_reflns_threshold_expression >2sigma(I)
_cod_data_source_file om500190c_si_002.cif
_cod_data_source_block 3
_cod_depositor_comments 'Adding full bibliography for 4083022--4083025.cif.'
_cod_original_sg_symbol_Hall '-P 2YBC'
_cod_original_sg_symbol_H-M 'P 1 21/C 1'
_cod_database_code 4083022

loop_
_symmetry_equiv_pos_as_xyz
'x, y, z'
'-x, y+1/2, -z+1/2'
'-x, -y, -z'
'x, -y-1/2, z-1/2'

loop_
_atom_site_label
_atom_site_type_symbol
_atom_site_fract_x
_atom_site_fract_y
_atom_site_fract_z
_atom_site_U_iso_or_equiv
_atom_site_adp_type
_atom_site_occupancy
_atom_site_symmetry_multiplicity
_atom_site_calc_flag
_atom_site_refinement_flags
Zn1 Zn 0.26599(6) -0.21487(9) 0.35961(4) 0.0551(3) Uani 1 1 d .
Zn2 Zn 0.40234(5) 0.00371(8) 0.48563(4) 0.0498(2) Uani 1 1 d .
H1 H 0.507(5) 0.022(7) 0.435(4) 0.08(2) Uiso 1 1 d .
N1 N 0.3427(4) -0.2124(6) 0.4695(3) 0.0546(13) Uani 1 1 d .
N2 N 0.4054(5) -0.3559(8) 0.3337(4) 0.091(2) Uani 1 1 d .
N3 N 0.1910(6) -0.4325(8) 0.2939(3) 0.083(2) Uani 1 1 d .
N4 N 0.1272(4) -0.2868(7) 0.4354(3) 0.0664(15) Uani 1 1 d .
C1 C 0.2512(8) -0.0407(11) 0.2833(6) 0.105(3) Uani 1 1 d D
H1A H 0.3007 0.0386 0.3032 0.126 Uiso 1 1 calc R
H1B H 0.2754 -0.0772 0.2326 0.126 Uiso 1 1 calc R
C2 C 0.1591(8) 0.0291(13) 0.2661(8) 0.141(5) Uani 1 1 d D
H2A H 0.1064 -0.0468 0.2500 0.211 Uiso 1 1 calc R
H2B H 0.1658 0.1016 0.2230 0.211 Uiso 1 1 calc R
H2C H 0.1385 0.0832 0.3130 0.211 Uiso 1 1 calc R
C3 C 0.2951(5) 0.1708(8) 0.4868(4) 0.0627(18) Uani 1 1 d .
H3A H 0.3276 0.2649 0.4684 0.075 Uiso 1 1 calc R
H3B H 0.2382 0.1445 0.4469 0.075 Uiso 1 1 calc R
C4 C 0.2458(5) 0.2086(9) 0.5635(5) 0.073(2) Uani 1 1 d .
H4A H 0.2070 0.1205 0.5806 0.109 Uiso 1 1 calc R
H4B H 0.1986 0.2950 0.5547 0.109 Uiso 1 1 calc R
H4C H 0.3003 0.2348 0.6045 0.109 Uiso 1 1 calc R
C5 C 0.4181(6) -0.3304(9) 0.4774(5) 0.078(2) Uani 1 1 d .
H5A H 0.4657 -0.3121 0.5248 0.094 Uiso 1 1 calc R
H5B H 0.3832 -0.4293 0.4840 0.094 Uiso 1 1 calc R
C6 C 0.4753(6) -0.3343(10) 0.4089(6) 0.083(2) Uani 1 1 d .
H6A H 0.5262 -0.4184 0.4139 0.099 Uiso 1 1 calc R
H6B H 0.5144 -0.2382 0.4052 0.099 Uiso 1 1 calc R
C7 C 0.3736(8) -0.5099(11) 0.3260(7) 0.109(3) Uani 1 1 d .
H7A H 0.3566 -0.5490 0.3782 0.130 Uiso 1 1 calc R
H7B H 0.4314 -0.5715 0.3079 0.130 Uiso 1 1 calc R
C8 C 0.2808(9) -0.5262(11) 0.2684(5) 0.111(4) Uani 1 1 d .
H8A H 0.2601 -0.6343 0.2647 0.133 Uiso 1 1 calc R
H8B H 0.2989 -0.4927 0.2154 0.133 Uiso 1 1 calc R
C9 C 0.1318(7) -0.5119(10) 0.3517(5) 0.094(3) Uani 1 1 d .
H9A H 0.0864 -0.5882 0.3237 0.113 Uiso 1 1 calc R
H9B H 0.1807 -0.5669 0.3892 0.113 Uiso 1 1 calc R
C10 C 0.0682(6) -0.4116(10) 0.3961(5) 0.089(3) Uani 1 1 d .
H10A H 0.0348 -0.4719 0.4365 0.107 Uiso 1 1 calc R
H10B H 0.0126 -0.3683 0.3597 0.107 Uiso 1 1 calc R
C11 C 0.1813(6) -0.3363(9) 0.5087(4) 0.073(2) Uani 1 1 d .
H11A H 0.2091 -0.4399 0.5020 0.088 Uiso 1 1 calc R
H11B H 0.1323 -0.3397 0.5509 0.088 Uiso 1 1 calc R
C12 C 0.2679(6) -0.2304(8) 0.5319(4) 0.070(2) Uani 1 1 d .
H12A H 0.3056 -0.2686 0.5808 0.084 Uiso 1 1 calc R
H12B H 0.2387 -0.1297 0.5438 0.084 Uiso 1 1 calc R
C13 C 0.4561(8) -0.3018(12) 0.2633(6) 0.120(4) Uani 1 1 d .
H13A H 0.5177 -0.3635 0.2561 0.179 Uiso 1 1 calc R
H13B H 0.4765 -0.1953 0.2709 0.179 Uiso 1 1 calc R
H13C H 0.4075 -0.3107 0.2165 0.179 Uiso 1 1 calc R
C14 C 0.1260(7) -0.3838(12) 0.2242(5) 0.103(3) Uani 1 1 d .
H14A H 0.1036 -0.4729 0.1928 0.155 Uiso 1 1 calc R
H14B H 0.1659 -0.3159 0.1921 0.155 Uiso 1 1 calc R
H14C H 0.0650 -0.3300 0.2410 0.155 Uiso 1 1 calc R
C15 C 0.0579(6) -0.1587(10) 0.4474(6) 0.090(3) Uani 1 1 d .
H15A H 0.0108 -0.1850 0.4881 0.135 Uiso 1 1 calc R
H15B H 0.0173 -0.1358 0.3978 0.135 Uiso 1 1 calc R
H15C H 0.0990 -0.0696 0.4645 0.135 Uiso 1 1 calc R

loop_
_atom_site_aniso_label
_atom_site_aniso_U_11
_atom_site_aniso_U_22
_atom_site_aniso_U_33
_atom_site_aniso_U_23
_atom_site_aniso_U_13
_atom_site_aniso_U_12
Zn1 0.0676(5) 0.0564(5) 0.0407(4) 0.0078(3) 0.0006(3) -0.0100(4)
Zn2 0.0476(4) 0.0509(4) 0.0503(4) 0.0046(3) -0.0006(3) -0.0061(3)
N1 0.055(3) 0.047(3) 0.060(3) 0.008(3) -0.007(2) -0.009(3)
N2 0.095(5) 0.071(5) 0.113(6) -0.020(4) 0.059(4) -0.018(4)
N3 0.114(5) 0.095(5) 0.040(3) -0.001(3) -0.004(3) -0.034(4)
N4 0.054(3) 0.079(4) 0.065(4) -0.002(3) 0.003(3) -0.006(3)
C1 0.118(8) 0.100(7) 0.092(7) 0.011(5) -0.027(6) -0.001(6)
C2 0.126(9) 0.115(9) 0.171(12) -0.005(8) -0.057(9) -0.011(7)
C3 0.056(4) 0.060(4) 0.072(5) 0.012(4) 0.003(3) -0.005(3)
C4 0.062(4) 0.066(5) 0.091(6) 0.004(4) 0.011(4) -0.003(4)
C5 0.067(5) 0.054(5) 0.111(7) -0.012(4) -0.015(5) -0.004(4)
C6 0.059(5) 0.070(5) 0.119(7) -0.013(5) 0.003(5) -0.003(4)
C7 0.112(7) 0.090(7) 0.129(9) -0.040(6) 0.045(7) 0.001(6)
C8 0.177(11) 0.082(7) 0.071(6) -0.038(5) -0.011(6) 0.010(7)
C9 0.119(7) 0.093(7) 0.071(5) -0.019(5) -0.001(5) -0.049(6)
C10 0.075(5) 0.092(7) 0.103(6) -0.012(5) 0.028(5) -0.030(5)
C11 0.082(5) 0.085(6) 0.056(4) 0.006(4) 0.021(4) -0.014(4)
C12 0.104(6) 0.067(5) 0.039(3) 0.011(3) 0.006(3) -0.025(4)
C13 0.111(7) 0.134(9) 0.123(8) -0.016(7) 0.071(7) -0.025(7)
C14 0.115(7) 0.133(9) 0.060(5) -0.008(5) -0.008(5) -0.033(6)
C15 0.061(5) 0.095(7) 0.116(7) -0.007(5) 0.018(5) 0.008(5)

loop_
_atom_type_symbol
_atom_type_description
_atom_type_scat_dispersion_real
_atom_type_scat_dispersion_imag
_atom_type_scat_source
C C 0.0033 0.0016 'International Tables Vol C Tables 4.2.6.8 and 6.1.1.4'
H H 0.0000 0.0000 'International Tables Vol C Tables 4.2.6.8 and 6.1.1.4'
N N 0.0061 0.0033 'International Tables Vol C Tables 4.2.6.8 and 6.1.1.4'
Zn Zn 0.2839 1.4301 'International Tables Vol C Tables 4.2.6.8 and 6.1.1.4'

loop_
_geom_angle_atom_site_label_1
_geom_angle_atom_site_label_2
_geom_angle_atom_site_label_3
_geom_angle
_geom_angle_site_symmetry_1
_geom_angle_site_symmetry_3
C1 Zn1 N1 126.6(3) . .
C1 Zn1 N2 109.6(4) . .
N1 Zn1 N2 80.9(3) . .
C1 Zn1 N4 120.9(3) . .
N1 Zn1 N4 81.0(2) . .
N2 Zn1 N4 127.3(2) . .
C1 Zn1 N3 107.2(3) . .
N1 Zn1 N3 126.0(2) . .
N2 Zn1 N3 76.7(3) . .
N4 Zn1 N3 75.0(2) . .
C3 Zn2 N1 115.0(2) . .
C3 Zn2 Zn2 133.6(2) . 3_656
N1 Zn2 Zn2 111.03(15) . 3_656
C3 Zn2 H1 121(2) . .
N1 Zn2 H1 109(2) . .
Zn2 Zn2 H1 42(2) 3_656 .
C5 N1 C12 109.2(6) . .
C5 N1 Zn1 111.2(5) . .
C12 N1 Zn1 110.4(4) . .
C5 N1 Zn2 114.4(4) . .
C12 N1 Zn2 105.0(4) . .
Zn1 N1 Zn2 106.4(2) . .
C7 N2 C13 112.1(8) . .
C7 N2 C6 110.3(8) . .
C13 N2 C6 111.4(7) . .
C7 N2 Zn1 108.2(5) . .
C13 N2 Zn1 112.7(6) . .
C6 N2 Zn1 101.6(4) . .
C14 N3 C9 112.5(7) . .
C14 N3 C8 109.7(7) . .
C9 N3 C8 112.3(8) . .
C14 N3 Zn1 109.4(6) . .
C9 N3 Zn1 106.6(4) . .
C8 N3 Zn1 106.1(5) . .
C11 N4 C15 112.0(6) . .
C11 N4 C10 111.5(6) . .
C15 N4 C10 109.7(6) . .
C11 N4 Zn1 102.1(4) . .
C15 N4 Zn1 111.4(5) . .
C10 N4 Zn1 110.0(4) . .
C2 C1 Zn1 121.9(9) . .
C2 C1 H1A 106.9 . .
Zn1 C1 H1A 106.9 . .
C2 C1 H1B 106.9 . .
Zn1 C1 H1B 106.9 . .
H1A C1 H1B 106.7 . .
C1 C2 H2A 109.5 . .
C1 C2 H2B 109.5 . .
H2A C2 H2B 109.5 . .
C1 C2 H2C 109.5 . .
H2A C2 H2C 109.5 . .
H2B C2 H2C 109.5 . .
C4 C3 Zn2 119.7(5) . .
C4 C3 H3A 107.4 . .
Zn2 C3 H3A 107.4 . .
C4 C3 H3B 107.4 . .
Zn2 C3 H3B 107.4 . .
H3A C3 H3B 106.9 . .
C3 C4 H4A 109.5 . .
C3 C4 H4B 109.5 . .
H4A C4 H4B 109.5 . .
C3 C4 H4C 109.5 . .
H4A C4 H4C 109.5 . .
H4B C4 H4C 109.5 . .
C6 C5 N1 109.5(7) . .
C6 C5 H5A 109.8 . .
N1 C5 H5A 109.8 . .
C6 C5 H5B 109.8 . .
N1 C5 H5B 109.8 . .
H5A C5 H5B 108.2 . .
C5 C6 N2 112.1(6) . .
C5 C6 H6A 109.2 . .
N2 C6 H6A 109.2 . .
C5 C6 H6B 109.2 . .
N2 C6 H6B 109.2 . .
H6A C6 H6B 107.9 . .
N2 C7 C8 111.4(9) . .
N2 C7 H7A 109.4 . .
C8 C7 H7A 109.4 . .
N2 C7 H7B 109.4 . .
C8 C7 H7B 109.4 . .
H7A C7 H7B 108.0 . .
C7 C8 N3 110.9(6) . .
C7 C8 H8A 109.5 . .
N3 C8 H8A 109.5 . .
C7 C8 H8B 109.5 . .
N3 C8 H8B 109.5 . .
H8A C8 H8B 108.1 . .
C10 C9 N3 113.5(8) . .
C10 C9 H9A 108.9 . .
N3 C9 H9A 108.9 . .
C10 C9 H9B 108.9 . .
N3 C9 H9B 108.9 . .
H9A C9 H9B 107.7 . .
C9 C10 N4 113.3(6) . .
C9 C10 H10A 108.9 . .
N4 C10 H10A 108.9 . .
C9 C10 H10B 108.9 . .
N4 C10 H10B 108.9 . .
H10A C10 H10B 107.7 . .
N4 C11 C12 110.2(6) . .
N4 C11 H11A 109.6 . .
C12 C11 H11A 109.6 . .
N4 C11 H11B 109.6 . .
C12 C11 H11B 109.6 . .
H11A C11 H11B 108.1 . .
C11 C12 N1 113.1(6) . .
C11 C12 H12A 109.0 . .
N1 C12 H12A 109.0 . .
C11 C12 H12B 109.0 . .
N1 C12 H12B 109.0 . .
H12A C12 H12B 107.8 . .
N2 C13 H13A 109.5 . .
N2 C13 H13B 109.5 . .
H13A C13 H13B 109.5 . .
N2 C13 H13C 109.5 . .
H13A C13 H13C 109.5 . .
H13B C13 H13C 109.5 . .
N3 C14 H14A 109.5 . .
N3 C14 H14B 109.5 . .
H14A C14 H14B 109.5 . .
N3 C14 H14C 109.5 . .
H14A C14 H14C 109.5 . .
H14B C14 H14C 109.5 . .
N4 C15 H15A 109.5 . .
N4 C15 H15B 109.5 . .
H15A C15 H15B 109.5 . .
N4 C15 H15C 109.5 . .
H15A C15 H15C 109.5 . .
H15B C15 H15C 109.5 . .

loop_
_geom_bond_atom_site_label_1
_geom_bond_atom_site_label_2
_geom_bond_distance
_geom_bond_site_symmetry_2
Zn1 C1 2.008(9) .
Zn1 N1 2.047(5) .
Zn1 N2 2.259(7) .
Zn1 N4 2.367(6) .
Zn1 N3 2.387(6) .
Zn2 C3 2.023(7) .
Zn2 N1 2.064(5) .
Zn2 Zn2 2.5374(14) 3_656
Zn2 H1 1.66(7) .
N1 C5 1.425(9) .
N1 C12 1.493(8) .
N2 C7 1.421(11) .
N2 C13 1.481(10) .
N2 C6 1.520(11) .
N3 C14 1.464(10) .
N3 C9 1.465(10) .
N3 C8 1.513(12) .
N4 C11 1.448(9) .
N4 C15 1.464(9) .
N4 C10 1.471(9) .
C1 C2 1.352(11) .
C1 H1A 0.9900 .
C1 H1B 0.9900 .
C2 H2A 0.9800 .
C2 H2B 0.9800 .
C2 H2C 0.9800 .
C3 C4 1.527(10) .
C3 H3A 0.9900 .
C3 H3B 0.9900 .
C4 H4A 0.9800 .
C4 H4B 0.9800 .
C4 H4C 0.9800 .
C5 C6 1.423(11) .
C5 H5A 0.9900 .
C5 H5B 0.9900 .
C6 H6A 0.9900 .
C6 H6B 0.9900 .
C7 C8 1.498(13) .
C7 H7A 0.9900 .
C7 H7B 0.9900 .
C8 H8A 0.9900 .
C8 H8B 0.9900 .
C9 C10 1.453(12) .
C9 H9A 0.9900 .
C9 H9B 0.9900 .
C10 H10A 0.9900 .
C10 H10B 0.9900 .
C11 C12 1.488(9) .
C11 H11A 0.9900 .
C11 H11B 0.9900 .
C12 H12A 0.9900 .
C12 H12B 0.9900 .
C13 H13A 0.9800 .
C13 H13B 0.9800 .
C13 H13C 0.9800 .
C14 H14A 0.9800 .
C14 H14B 0.9800 .
C14 H14C 0.9800 .
C15 H15A 0.9800 .
C15 H15B 0.9800 .
C15 H15C 0.9800 .

loop_
_geom_torsion_atom_site_label_1
_geom_torsion_atom_site_label_2
_geom_torsion_atom_site_label_3
_geom_torsion_atom_site_label_4
_geom_torsion
_geom_torsion_site_symmetry_1
C1 Zn1 N1 C5 -125.6(6) .
N2 Zn1 N1 C5 -17.9(5) .
N4 Zn1 N1 C5 112.3(5) .
N3 Zn1 N1 C5 48.3(6) .
C1 Zn1 N1 C12 113.0(6) .
N2 Zn1 N1 C12 -139.3(5) .
N4 Zn1 N1 C12 -9.1(4) .
N3 Zn1 N1 C12 -73.1(5) .
C1 Zn1 N1 Zn2 -0.4(5) .
N2 Zn1 N1 Zn2 107.3(3) .
N4 Zn1 N1 Zn2 -122.5(3) .
N3 Zn1 N1 Zn2 173.5(2) .
C3 Zn2 N1 C5 -173.5(5) .
Zn2 Zn2 N1 C5 0.5(5) 3_656
C3 Zn2 N1 C12 -53.7(5) .
Zn2 Zn2 N1 C12 120.3(4) 3_656
C3 Zn2 N1 Zn1 63.4(3) .
Zn2 Zn2 N1 Zn1 -122.63(18) 3_656
C1 Zn1 N2 C7 -128.1(7) .
N1 Zn1 N2 C7 106.2(7) .
N4 Zn1 N2 C7 34.8(8) .
N3 Zn1 N2 C7 -24.3(6) .
C1 Zn1 N2 C13 -3.6(7) .
N1 Zn1 N2 C13 -129.4(6) .
N4 Zn1 N2 C13 159.3(5) .
N3 Zn1 N2 C13 100.2(6) .
C1 Zn1 N2 C6 115.7(5) .
N1 Zn1 N2 C6 -10.0(5) .
N4 Zn1 N2 C6 -81.4(5) .
N3 Zn1 N2 C6 -140.4(5) .
C1 Zn1 N3 C14 -16.3(7) .
N1 Zn1 N3 C14 168.8(5) .
N2 Zn1 N3 C14 -123.0(6) .
N4 Zn1 N3 C14 102.0(6) .
C1 Zn1 N3 C9 -138.2(6) .
N1 Zn1 N3 C9 46.9(7) .
N2 Zn1 N3 C9 115.1(6) .
N4 Zn1 N3 C9 -19.9(6) .
C1 Zn1 N3 C8 101.9(6) .
N1 Zn1 N3 C8 -73.0(6) .
N2 Zn1 N3 C8 -4.7(5) .
N4 Zn1 N3 C8 -139.8(5) .
C1 Zn1 N4 C11 -145.8(5) .
N1 Zn1 N4 C11 -18.2(5) .
N2 Zn1 N4 C11 53.1(6) .
N3 Zn1 N4 C11 112.9(5) .
C1 Zn1 N4 C15 -26.1(6) .
N1 Zn1 N4 C15 101.5(5) .
N2 Zn1 N4 C15 172.8(5) .
N3 Zn1 N4 C15 -127.4(5) .
C1 Zn1 N4 C10 95.8(6) .
N1 Zn1 N4 C10 -136.7(5) .
N2 Zn1 N4 C10 -65.4(6) .
N3 Zn1 N4 C10 -5.6(5) .
N1 Zn1 C1 C2 -110.3(9) .
N2 Zn1 C1 C2 156.5(9) .
N4 Zn1 C1 C2 -7.7(11) .
N3 Zn1 C1 C2 74.8(10) .
N1 Zn2 C3 C4 84.9(6) .
Zn2 Zn2 C3 C4 -87.3(6) 3_656
C12 N1 C5 C6 167.4(6) .
Zn1 N1 C5 C6 45.3(7) .
Zn2 N1 C5 C6 -75.2(7) .
N1 C5 C6 N2 -57.2(9) .
C7 N2 C6 C5 -76.9(9) .
C13 N2 C6 C5 158.0(8) .
Zn1 N2 C6 C5 37.7(8) .
C13 N2 C7 C8 -73.0(10) .
C6 N2 C7 C8 162.2(8) .
Zn1 N2 C7 C8 51.8(9) .
N2 C7 C8 N3 -58.6(11) .
C14 N3 C8 C7 150.3(8) .
C9 N3 C8 C7 -83.8(10) .
Zn1 N3 C8 C7 32.3(9) .
C14 N3 C9 C10 -74.5(9) .
C8 N3 C9 C10 161.1(7) .
Zn1 N3 C9 C10 45.3(8) .
N3 C9 C10 N4 -54.4(10) .
C11 N4 C10 C9 -80.6(9) .
C15 N4 C10 C9 154.8(8) .
Zn1 N4 C10 C9 31.9(9) .
C15 N4 C11 C12 -77.2(8) .
C10 N4 C11 C12 159.5(6) .
Zn1 N4 C11 C12 42.1(7) .
N4 C11 C12 N1 -56.3(9) .
C5 N1 C12 C11 -85.7(7) .
Zn1 N1 C12 C11 36.8(7) .
Zn2 N1 C12 C11 151.1(5) .
